data_2013301
loop_
_publ_author_name
'Dronskowski, Richard'
'Liu, Xiaohui'

_publ_section_title
;
 Bis(cyanoguanidine)silver(I) nitrate--cyanoguanidine (1/1)
;
_journal_issue 6
_journal_name_full 'Acta Crystallographica Section C'
_journal_page_first m243
_journal_page_last m245
_journal_paper_doi 10.1107/S0108270103008357
_journal_volume 59
_journal_year 2003
_chemical_formula_iupac '[Ag (C2 H4 N4)2] (N1 O3), C2 H4 N4'
_chemical_formula_moiety 'C6 H12 Ag N12 1+, N O3 1-'
_chemical_formula_sum 'C6 H12 Ag N13 O3'
_chemical_formula_weight 422.16
_chemical_name_systematic
;
Bis(cyanoguanidine)silver(I) nitrate cyanoguanidine
;
_space_group_IT_number 14
_symmetry_cell_setting monoclinic
_symmetry_space_group_name_Hall '-P 2yn'
_symmetry_space_group_name_H-M 'P 1 21/n 1'
_atom_sites_solution_hydrogens geom
_atom_sites_solution_primary direct
_atom_sites_solution_secondary difmap
_cell_angle_alpha 90.00
_cell_angle_beta 92.519(6)
_cell_angle_gamma 90.00
_cell_formula_units_Z 4
_cell_length_a 15.526(4)
_cell_length_b 3.6482(9)
_cell_length_c 25.797(6)
_cell_measurement_reflns_used 9648
_cell_measurement_temperature 293(2)
_cell_measurement_theta_max 28.32
_cell_measurement_theta_min 2.63
_cell_volume 1459.8(6)
_computing_cell_refinement 'SMART (Bruker, 2000)'
_computing_data_collection 'SMART (Bruker, 2000)'
_computing_data_reduction 'SAINT (Bruker, 2001)'
_computing_molecular_graphics 'XP97 and PLATON (Spek, 2003)'
_computing_publication_material 'SHELXL97 (Sheldrick, 1990)'
_computing_structure_refinement 'SHELXL97 (Sheldrick, 1997)'
_computing_structure_solution 'SHELXS97 (Sheldrick, 1990)'
_diffrn_ambient_temperature 293(2)
_diffrn_measured_fraction_theta_full 0.995
_diffrn_measured_fraction_theta_max 0.995
_diffrn_measurement_device_type 'Bruker AXS Apex CCD diffractometer'
_diffrn_measurement_method \w
_diffrn_radiation_monochromator graphite
_diffrn_radiation_source 'fine-focus sealed tube'
_diffrn_radiation_type MoK\a
_diffrn_radiation_wavelength 0.71073
_diffrn_reflns_av_R_equivalents 0.0945
_diffrn_reflns_av_sigmaI/netI 0.1867
_diffrn_reflns_limit_h_max 20
_diffrn_reflns_limit_h_min -20
_diffrn_reflns_limit_k_max 4
_diffrn_reflns_limit_k_min -4
_diffrn_reflns_limit_l_max 22
_diffrn_reflns_limit_l_min -34
_diffrn_reflns_number 9648
_diffrn_reflns_theta_full 28.32
_diffrn_reflns_theta_max 28.32
_diffrn_reflns_theta_min 2.63
_diffrn_standards_decay_% 0
_diffrn_standards_number 0
_exptl_absorpt_coefficient_mu 1.422
_exptl_absorpt_correction_T_max 0.989
_exptl_absorpt_correction_T_min 0.746
_exptl_absorpt_correction_type empirical
_exptl_absorpt_process_details '(SADABS; Sheldrick, 1996)'
_exptl_crystal_colour colorless
_exptl_crystal_density_diffrn 1.921
_exptl_crystal_density_method 'not measured'
_exptl_crystal_description needle
_exptl_crystal_F_000 840
_exptl_crystal_size_max 0.15
_exptl_crystal_size_mid 0.05
_exptl_crystal_size_min 0.02
_refine_diff_density_max 0.777
_refine_diff_density_min -0.529
_refine_ls_extinction_method none
_refine_ls_goodness_of_fit_ref 0.871
_refine_ls_hydrogen_treatment refxyz
_refine_ls_matrix_type full
_refine_ls_number_parameters 245
_refine_ls_number_reflns 3609
_refine_ls_number_restraints 66
_refine_ls_restrained_S_all 0.863
_refine_ls_R_factor_all 0.1398
_refine_ls_R_factor_gt 0.0646
_refine_ls_shift/su_max 0.000
_refine_ls_shift/su_mean 0.000
_refine_ls_structure_factor_coef Fsqd
_refine_ls_weighting_details 'calc w=1/[\s^2^(Fo^2^)] where P=(Fo^2^+2Fc^2^)/3'
_refine_ls_weighting_scheme calc
_refine_ls_wR_factor_gt 0.1577
_refine_ls_wR_factor_ref 0.2061
_reflns_number_gt 1818
_reflns_number_total 3609
_reflns_threshold_expression I>\2s(I)
_cod_data_source_file jz1551.cif
_cod_data_source_block I
_cod_depositor_comments
;
The following automatic conversions were performed:
'_symmetry_cell_setting' value 'Monoclinic' changed to 'monoclinic'
according to '/home/saulius/struct/CIF-dictionaries/cif_core.dic'
dictionary named 'cif_core.dic' version 2.4.1 from 2010-06-29.

Automatic conversion script
Id: cif_fix_enum 1527 2010-12-29 10:47:43Z saulius 

The following automatic conversions were performed:

'_symmetry_cell_setting' value 'Monoclinic' changed to 'monoclinic'
according to /home/saulius/struct/CIF-dictionaries/cif_core.dic
dictionary named 'cif_core.dic' version 2.4.1 from 2010-06-29.

Automatic conversion script
Id: cif_fix_values 1715 2011-07-08 13:25:40Z adriana 
;
_cod_original_sg_symbol_H-M 'P 21/n'
_cod_database_code 2013301
_cod_database_fobs_code 2013301

loop_
_symmetry_equiv_pos_as_xyz
'x, y, z'
'-x+1/2, y+1/2, -z+1/2'
'-x, -y, -z'
'x-1/2, -y-1/2, z-1/2'

loop_
_atom_site_label
_atom_site_fract_x
_atom_site_fract_y
_atom_site_fract_z
_atom_site_U_iso_or_equiv
_atom_site_adp_type
_atom_site_calc_flag
_atom_site_refinement_flags
_atom_site_occupancy
_atom_site_disorder_assembly
_atom_site_disorder_group
_atom_site_type_symbol
Ag 0.24420(4) 0.5273(2) 0.18740(2) 0.0587(3) Uani d . 1 . . Ag
N11 0.1528(4) 0.5410(17) 0.2535(2) 0.0430(15) Uani d . 1 . . N
C12 0.0819(5) 0.6098(19) 0.2612(2) 0.0333(16) Uani d . 1 . . C
N13 0.0032(4) 0.6786(18) 0.2738(2) 0.0372(14) Uani d . 1 . . N
C14 -0.0483(5) 0.838(2) 0.2380(2) 0.0357(16) Uani d . 1 . . C
N15 -0.1313(4) 0.890(2) 0.2488(3) 0.0507(18) Uani d D 1 . . N
H11 -0.161(4) 0.964(19) 0.225(2) 0.041(7) Uiso d D 1 . . H
H12 -0.149(4) 0.81(2) 0.2746(17) 0.041(7) Uiso d D 1 . . H
N16 -0.0243(4) 0.946(2) 0.1919(2) 0.0446(16) Uani d D 1 . . N
H13 0.024(2) 0.91(2) 0.184(3) 0.041(7) Uiso d D 1 . . H
H14 -0.055(4) 1.051(18) 0.172(3) 0.041(7) Uiso d D 1 . . H
N21 0.3415(4) 0.5045(19) 0.1275(3) 0.0537(18) Uani d . 1 . . N
C22 0.3969(4) 0.5540(19) 0.0996(3) 0.0347(16) Uani d . 1 . . C
N23 0.4531(4) 0.5967(16) 0.0641(2) 0.0365(14) Uani d . 1 . . N
C24 0.5302(4) 0.7412(19) 0.0769(2) 0.0296(14) Uani d . 1 . . C
N25 0.5549(4) 0.843(2) 0.1242(2) 0.0436(16) Uani d D 1 . . N
H21 0.602(2) 0.916(19) 0.130(3) 0.041(7) Uiso d D 1 . . H
H22 0.524(4) 0.86(2) 0.147(2) 0.041(7) Uiso d D 1 . . H
N26 0.5843(4) 0.7850(19) 0.0396(2) 0.0382(14) Uani d D 1 . . N
H23 0.631(2) 0.868(19) 0.043(3) 0.041(7) Uiso d D 1 . . H
H24 0.567(4) 0.76(2) 0.0107(13) 0.041(7) Uiso d D 1 . . H
N31 0.1501(4) 1.0103(18) 0.1374(2) 0.0491(17) Uani d . 1 . . N
C32 0.1228(5) 1.0517(19) 0.0959(3) 0.0370(16) Uani d . 1 . . C
N33 0.0854(4) 1.0975(17) 0.0493(2) 0.0399(15) Uani d . 1 . . N
C34 0.1290(4) 1.256(2) 0.0112(3) 0.0322(15) Uani d . 1 . . C
N35 0.2099(4) 1.3840(19) 0.0187(2) 0.0426(16) Uani d D 1 . . N
H31 0.223(5) 1.473(18) -0.0077(17) 0.041(7) Uiso d D 1 . . H
H32 0.229(5) 1.39(2) 0.0474(14) 0.041(7) Uiso d D 1 . . H
N36 0.0908(4) 1.282(2) -0.0348(2) 0.0451(16) Uani d D 1 . . N
H33 0.111(5) 1.36(2) -0.0599(19) 0.041(7) Uiso d D 1 . . H
H34 0.045(3) 1.19(2) -0.037(3) 0.041(7) Uiso d D 1 . . H
O1 0.8457(3) 0.3640(16) 0.1292(2) 0.0503(14) Uani d . 1 . . O
O2 0.7356(4) 0.0943(15) 0.1616(2) 0.0502(14) Uani d . 1 . . O
N 0.7724(4) 0.2361(17) 0.1239(2) 0.0370(14) Uani d . 1 . . N
O3 0.7329(3) 0.2463(19) 0.08107(19) 0.0556(16) Uani d . 1 . . O

loop_
_atom_site_aniso_label
_atom_site_aniso_U_11
_atom_site_aniso_U_22
_atom_site_aniso_U_33
_atom_site_aniso_U_12
_atom_site_aniso_U_13
_atom_site_aniso_U_23
Ag 0.0399(4) 0.0991(7) 0.0378(4) 0.0049(4) 0.0106(2) 0.0029(3)
N11 0.036(3) 0.046(4) 0.048(4) 0.004(3) 0.009(3) 0.013(3)
C12 0.036(4) 0.043(4) 0.021(3) -0.011(3) -0.005(3) 0.002(3)
N13 0.031(3) 0.050(4) 0.031(3) -0.006(3) 0.004(2) 0.007(3)
C14 0.037(4) 0.043(4) 0.027(3) -0.002(3) 0.005(3) 0.001(3)
N15 0.034(3) 0.077(6) 0.042(4) -0.001(3) 0.005(3) 0.018(3)
N16 0.041(4) 0.063(5) 0.030(3) 0.005(4) 0.007(3) 0.010(3)
N21 0.045(4) 0.065(5) 0.052(4) -0.005(4) 0.013(3) 0.000(3)
C22 0.034(4) 0.038(4) 0.031(3) -0.005(3) -0.003(3) -0.001(3)
N23 0.031(3) 0.047(4) 0.032(3) -0.010(3) 0.003(2) -0.007(2)
C24 0.037(4) 0.028(4) 0.024(3) -0.002(3) 0.002(3) -0.001(3)
N25 0.035(4) 0.063(5) 0.034(3) -0.013(3) 0.007(3) -0.014(3)
N26 0.028(3) 0.055(4) 0.031(3) -0.010(3) 0.004(3) 0.002(3)
N31 0.050(4) 0.061(5) 0.036(3) -0.010(3) 0.002(3) 0.007(3)
C32 0.031(3) 0.034(4) 0.046(4) -0.004(3) 0.009(3) 0.004(3)
N33 0.035(3) 0.050(4) 0.034(3) -0.011(3) 0.001(3) 0.015(3)
C34 0.031(3) 0.027(4) 0.039(4) -0.002(3) 0.004(3) -0.005(3)
N35 0.042(4) 0.049(4) 0.037(3) -0.009(3) 0.001(3) 0.002(3)
N36 0.040(4) 0.064(5) 0.030(3) -0.006(4) -0.003(3) 0.008(3)
O1 0.037(3) 0.065(4) 0.048(3) -0.015(3) -0.006(2) 0.008(3)
O2 0.047(3) 0.063(4) 0.042(3) -0.006(3) 0.010(2) 0.013(2)
N 0.039(3) 0.037(4) 0.035(3) -0.002(3) 0.002(3) 0.007(3)
O3 0.042(3) 0.082(5) 0.042(3) -0.022(3) -0.009(3) 0.012(3)

loop_
_atom_type_symbol
_atom_type_description
_atom_type_scat_dispersion_real
_atom_type_scat_dispersion_imag
_atom_type_scat_source
C C 0.0033 0.0016 'International Tables Vol C Tables 4.2.6.8 and 6.1.1.4'
H H 0.0000 0.0000 'International Tables Vol C Tables 4.2.6.8 and 6.1.1.4'
N N 0.0061 0.0033 'International Tables Vol C Tables 4.2.6.8 and 6.1.1.4'
O O 0.0106 0.0060 'International Tables Vol C Tables 4.2.6.8 and 6.1.1.4'
Ag Ag -0.8971 1.1015 'International Tables Vol C Tables 4.2.6.8 and 6.1.1.4'

loop_
_geom_angle_atom_site_label_1
_geom_angle_atom_site_label_2
_geom_angle_atom_site_label_3
_geom_angle
_geom_angle_publ_flag
N21 Ag N11 175.5(2) yes
N21 Ag N31 93.8(2) yes
N11 Ag N31 90.1(2) yes
C12 N11 Ag 140.2(5) yes
N11 C12 N13 175.4(7) yes
C12 N13 C14 117.1(6) yes
N16 C14 N13 124.8(7) yes
N16 C14 N15 117.1(7) yes
N13 C14 N15 118.1(6) yes
C14 N15 H11 115(6) no
C14 N15 H12 120(6) no
H11 N15 H12 124(8) no
C14 N16 H13 119(6) no
C14 N16 H14 123(6) no
H13 N16 H14 118(8) no
C22 N21 Ag 167.6(6) yes
N21 C22 N23 173.5(7) yes
C22 N23 C24 119.7(6) yes
N26 C24 N25 118.3(6) yes
N26 C24 N23 117.5(6) yes
N25 C24 N23 124.1(6) yes
C24 N25 H21 120(6) no
C24 N25 H22 125(6) no
H21 N25 H22 115(8) no
C24 N26 H23 125(6) no
C24 N26 H24 118(5) no
H23 N26 H24 116(8) no
C32 N31 Ag 137.0(6) yes
N31 C32 N33 175.7(8) yes
C32 N33 C34 120.2(6) yes
N36 C34 N35 119.3(7) yes
N36 C34 N33 118.1(6) yes
N35 C34 N33 122.6(6) yes
C34 N35 H31 107(6) no
C34 N35 H32 118(6) no
H31 N35 H32 134(8) no
C34 N36 H33 126(6) no
C34 N36 H34 115(6) no
H33 N36 H34 119(8) no
O1 N O3 120.4(6) no
O1 N O2 121.1(6) no
O3 N O2 118.5(6) no

loop_
_geom_bond_atom_site_label_1
_geom_bond_atom_site_label_2
_geom_bond_site_symmetry_2
_geom_bond_distance
_geom_bond_publ_flag
Ag N21 . 2.210(7) yes
Ag N11 . 2.266(6) yes
Ag N31 . 2.596(7) yes
N11 C12 . 1.155(9) yes
C12 N13 . 1.302(9) yes
N13 C14 . 1.328(8) yes
C14 N16 . 1.322(9) yes
C14 N15 . 1.344(9) yes
N15 H11 . 0.79(2) no
N15 H12 . 0.79(2) no
N16 H13 . 0.79(2) no
N16 H14 . 0.79(2) no
N21 C22 . 1.159(9) yes
C22 N23 . 1.301(9) yes
N23 C24 . 1.336(8) yes
C24 N26 . 1.314(8) yes
C24 N25 . 1.318(8) yes
N25 H21 . 0.79(2) no
N25 H22 . 0.78(2) no
N26 H23 . 0.79(2) no
N26 H24 . 0.79(2) no
N31 C32 . 1.144(9) yes
C32 N33 . 1.323(9) yes
N33 C34 . 1.350(8) yes
C34 N36 . 1.307(9) yes
C34 N35 . 1.345(9) yes
N35 H31 . 0.79(2) no
N35 H32 . 0.79(2) no
N36 H33 . 0.79(2) no
N36 H34 . 0.79(2) no
O1 N . 1.233(7) no
O2 N . 1.260(7) no
N O3 . 1.239(7) no

loop_
_geom_hbond_atom_site_label_D
_geom_hbond_atom_site_label_H
_geom_hbond_atom_site_label_A
_geom_hbond_site_symmetry_A
_geom_hbond_distance_DH
_geom_hbond_distance_HA
_geom_hbond_distance_DA
_geom_hbond_angle_DHA
N15 H11 O2 1_465 0.79(2) 2.30(3) 3.079(9) 169(8)
N15 H12 O2 2 0.79(2) 2.31(3) 3.075(8) 165(7)
N16 H13 N31 . 0.79(2) 2.37(4) 3.113(9) 157(7)
N16 H14 O1 1_465 0.79(2) 2.18(3) 2.954(8) 170(8)
N25 H21 O2 1_565 0.79(2) 2.29(3) 3.067(8) 170(8)
N25 H21 O3 1_565 0.79(2) 2.72(5) 3.363(8) 140(7)
N25 H22 N13 2 0.78(2) 2.39(5) 3.073(8) 146(7)
N26 H23 O3 1_565 0.79(2) 2.29(4) 3.014(8) 154(7)
N26 H24 N23 3_665 0.79(2) 2.34(5) 3.048(8) 151(8)
N35 H31 O3 3_675 0.79(2) 2.28(3) 3.071(8) 176(8)
N35 H32 N21 1_565 0.79(2) 2.68(4) 3.427(10) 160(7)
N36 H33 O1 3_675 0.79(2) 2.17(3) 2.962(8) 173(8)
N36 H34 N33 3_575 0.79(2) 2.29(3) 3.075(9) 176(8)
